data_7701370
loop_
_publ_author_name
'Gupta, Arvind Kumar Kumar'
'Orthaber, Andreas'

_publ_section_title
;
 Facile synthesis of silver alkynide cluster and coordination polymers
 using picolinic acid as co-ligand
;
_journal_name_full 'Dalton Transactions'
_journal_paper_doi 10.1039/C9DT03697K
_journal_year 2019
_chemical_formula_moiety 'C74 H86 Ag15 N4 O8, Cl O4'
_chemical_formula_sum 'C74 H86 Ag15 Cl N4 O12'
_chemical_formula_weight 2876.96
_space_group_crystal_system triclinic
_space_group_IT_number 2
_space_group_name_Hall '-P 1'
_space_group_name_H-M_alt 'P -1'
_symmetry_space_group_name_Hall '-P 1'
_symmetry_space_group_name_H-M 'P -1'
_atom_sites_solution_hydrogens geom
_atom_sites_solution_primary dual
_audit_creation_date 2019-10-10
_audit_creation_method
;
Olex2 1.2
(compiled 2018.05.29 svn.r3508 for OlexSys, GUI svn.r5506)
;
_audit_update_record
;
2019-10-10 deposited with the CCDC.    2019-10-14 downloaded from the CCDC.
;
_cell_angle_alpha 74.668(2)
_cell_angle_beta 77.661(2)
_cell_angle_gamma 84.863(2)
_cell_formula_units_Z 2
_cell_length_a 13.969(3)
_cell_length_b 15.629(3)
_cell_length_c 20.922(4)
_cell_measurement_reflns_used 48854
_cell_measurement_temperature 150(2)
_cell_measurement_theta_max 25.0
_cell_measurement_theta_min 1.0
_cell_volume 4300.8(15)
_computing_cell_refinement 'Bruker SAINT'
_computing_data_collection 'Bruker APEX2'
_computing_data_reduction 'Bruker SAINT'
_computing_molecular_graphics 'Olex2 (Dolomanov et al., 2009)'
_computing_publication_material 'Olex2 (Dolomanov et al., 2009)'
_computing_structure_refinement 'XL (Sheldrick, 2008)'
_computing_structure_solution 'ShelXT (Sheldrick, 2015)'
_diffrn_ambient_temperature 150.15
_diffrn_measured_fraction_theta_full 1.000
_diffrn_measured_fraction_theta_max 1.000
_diffrn_measurement_device_type 'Bruker Apex-II'
_diffrn_measurement_method '\f and \w scans'
_diffrn_radiation_type MoK\a
_diffrn_radiation_wavelength 0.71073
_diffrn_reflns_av_R_equivalents 0.0610
_diffrn_reflns_av_unetI/netI 0.0643
_diffrn_reflns_Laue_measured_fraction_full 1.000
_diffrn_reflns_Laue_measured_fraction_max 1.000
_diffrn_reflns_limit_h_max 16
_diffrn_reflns_limit_h_min -16
_diffrn_reflns_limit_k_max 18
_diffrn_reflns_limit_k_min -18
_diffrn_reflns_limit_l_max 24
_diffrn_reflns_limit_l_min -24
_diffrn_reflns_number 48950
_diffrn_reflns_point_group_measured_fraction_full 1.000
_diffrn_reflns_point_group_measured_fraction_max 1.000
_diffrn_reflns_theta_full 25.026
_diffrn_reflns_theta_max 25.026
_diffrn_reflns_theta_min 1.030
_exptl_absorpt_coefficient_mu 3.416
_exptl_absorpt_correction_T_max 0.7454
_exptl_absorpt_correction_T_min 0.5159
_exptl_absorpt_correction_type multi-scan
_exptl_absorpt_process_details SADABS
_exptl_crystal_colour 'clear colourless'
_exptl_crystal_colour_lustre clear
_exptl_crystal_colour_primary colourless
_exptl_crystal_density_diffrn 2.222
_exptl_crystal_description block
_exptl_crystal_F_000 2752
_exptl_crystal_size_max 0.11
_exptl_crystal_size_mid 0.11
_exptl_crystal_size_min 0.07
_refine_diff_density_max 2.617
_refine_diff_density_min -2.341
_refine_diff_density_rms 0.396
_refine_ls_extinction_method none
_refine_ls_goodness_of_fit_ref 1.026
_refine_ls_hydrogen_treatment constr
_refine_ls_matrix_type full
_refine_ls_number_parameters 973
_refine_ls_number_reflns 15192
_refine_ls_number_restraints 173
_refine_ls_restrained_S_all 1.024
_refine_ls_R_factor_all 0.1275
_refine_ls_R_factor_gt 0.0770
_refine_ls_shift/su_max 0.066
_refine_ls_shift/su_mean 0.002
_refine_ls_structure_factor_coef Fsqd
_refine_ls_weighting_details 'w=1/[\s^2^(Fo^2^)+(0.1338P)^2^+74.6510P] where P=(Fo^2^+2Fc^2^)/3'
_refine_ls_weighting_scheme calc
_refine_ls_wR_factor_gt 0.2092
_refine_ls_wR_factor_ref 0.2591
_reflns_Friedel_coverage 0.000
_reflns_number_gt 9556
_reflns_number_total 15192
_reflns_threshold_expression 'I > 2\s(I)'
_cod_data_source_file c9dt03697k2.cif
_cod_data_source_block AG_AG221
_cod_original_cell_volume 4300.9(15)
_cod_database_code 7701370
_shelx_shelxl_version_number 2018/3
_shelx_space_group_comment
;
The symmetry employed for this shelxl refinement is uniquely defined
by the following loop, which should always be used as a source of
symmetry information in preference to the above space-group names.
They are only intended as comments.
;
_shelx_estimated_absorpt_t_max 0.796
_shelx_estimated_absorpt_t_min 0.705
_olex2_submission_special_instructions 'No special instructions were received'

loop_
_space_group_symop_operation_xyz
'x, y, z'
'-x, -y, -z'

loop_
_atom_site_label
_atom_site_type_symbol
_atom_site_fract_x
_atom_site_fract_y
_atom_site_fract_z
_atom_site_U_iso_or_equiv
_atom_site_adp_type
_atom_site_occupancy
_atom_site_site_symmetry_order
_atom_site_calc_flag
_atom_site_refinement_flags_posn
_atom_site_refinement_flags_adp
Ag1 Ag 0.97463(8) 0.48226(8) 0.42407(6) 0.0455(3) Uani 1 1 d . .
Ag2 Ag 0.83103(10) 0.56457(10) 0.52025(7) 0.0586(4) Uani 1 1 d . .
Ag3 Ag 0.82242(9) 0.43642(10) 0.64633(6) 0.0544(4) Uani 1 1 d . .
Ag4 Ag 0.88338(9) 0.59100(9) 0.68145(6) 0.0518(3) Uani 1 1 d . .
Ag5 Ag 0.66396(9) 0.56703(9) 0.94832(7) 0.0538(3) Uani 1 1 d . .
Ag6 Ag 0.48189(14) 0.67415(12) 0.99495(9) 0.0846(5) Uani 1 1 d . .
Ag7 Ag 0.52581(8) 0.47542(8) 1.08169(6) 0.0437(3) Uani 1 1 d . .
Ag8 Ag 0.25663(12) 0.73829(12) 1.02417(8) 0.0773(5) Uani 1 1 d . .
Ag9 Ag 0.42700(12) 0.72741(13) 1.12298(8) 0.0780(5) Uani 1 1 d . .
Ag10 Ag 0.32411(9) 0.57309(9) 1.11672(6) 0.0501(3) Uani 1 1 d . .
Ag11 Ag 0.38541(8) 0.41719(9) 1.21501(6) 0.0483(3) Uani 1 1 d . .
Ag12 Ag 0.24052(8) 0.66408(9) 1.21862(6) 0.0475(3) Uani 1 1 d . .
Ag13 Ag 0.04289(11) 0.70766(13) 1.29687(9) 0.0766(5) Uani 1 1 d . .
Ag14 Ag 0.20912(15) 0.74098(14) 1.37945(10) 0.0917(6) Uani 1 1 d . .
Ag15 Ag 0.01332(16) 0.67011(13) 1.44350(9) 0.0936(6) Uani 1 1 d . .
C1 C 0.8880(11) 0.5976(12) 0.4010(8) 0.050(4) Uani 1 1 d . .
C2 C 0.8365(16) 0.6605(16) 0.3795(11) 0.077(6) Uani 1 1 d . .
C3 C 0.775(2) 0.7410(19) 0.3510(14) 0.102(8) Uani 1 1 d . U
H3 H 0.809820 0.794053 0.351825 0.122 Uiso 1 1 calc R .
C4 C 0.773(2) 0.749(2) 0.2815(14) 0.114(9) Uani 1 1 d . U
H4A H 0.839521 0.744735 0.255879 0.171 Uiso 1 1 calc GR .
H4B H 0.742338 0.806860 0.262796 0.171 Uiso 1 1 calc GR .
H4C H 0.734045 0.701581 0.278442 0.171 Uiso 1 1 calc GR .
C5 C 0.687(2) 0.741(2) 0.3949(16) 0.130(11) Uani 1 1 d . U
H5A H 0.697165 0.749539 0.437509 0.196 Uiso 1 1 calc GR .
H5B H 0.656400 0.683541 0.403499 0.196 Uiso 1 1 calc GR .
H5C H 0.643780 0.788638 0.374844 0.196 Uiso 1 1 calc GR .
C6 C 1.0459(12) 0.3556(13) 0.4421(8) 0.048(4) Uani 1 1 d . .
C7 C 1.0746(15) 0.2817(15) 0.4479(10) 0.067(5) Uani 1 1 d . .
C8 C 1.112(2) 0.1862(13) 0.4633(13) 0.087(7) Uani 1 1 d . .
H8 H 1.142276 0.174263 0.504344 0.104 Uiso 1 1 calc R .
C9 C 1.1882(18) 0.1698(18) 0.4065(14) 0.097(7) Uani 1 1 d . U
H9A H 1.215843 0.109199 0.419050 0.146 Uiso 1 1 calc GR .
H9B H 1.240337 0.212252 0.395880 0.146 Uiso 1 1 calc GR .
H9C H 1.158776 0.176911 0.366776 0.146 Uiso 1 1 calc GR .
C10 C 1.028(2) 0.1244(19) 0.4782(14) 0.108(8) Uani 1 1 d . U
H10A H 1.053722 0.062842 0.484929 0.162 Uiso 1 1 calc GR .
H10B H 0.994131 0.139176 0.440071 0.162 Uiso 1 1 calc GR .
H10C H 0.982166 0.131155 0.519214 0.162 Uiso 1 1 calc GR .
C11 C 0.7737(14) 0.4152(13) 0.5644(9) 0.060(5) Uani 1 1 d . .
C12 C 0.7359(15) 0.3984(16) 0.5245(11) 0.079(6) Uani 1 1 d . .
C13 C 0.686(2) 0.374(2) 0.4763(15) 0.127(10) Uani 1 1 d D U
H13 H 0.655738 0.318854 0.506778 0.152 Uiso 1 1 calc R .
C14 C 0.7535(19) 0.3336(19) 0.4247(13) 0.103(8) Uani 1 1 d D U
H14A H 0.811938 0.369058 0.405188 0.155 Uiso 1 1 calc GR .
H14B H 0.719041 0.332256 0.388785 0.155 Uiso 1 1 calc GR .
H14C H 0.772972 0.272913 0.446580 0.155 Uiso 1 1 calc GR .
C15 C 0.594(3) 0.431(3) 0.470(2) 0.186(17) Uani 1 1 d D U
H15A H 0.562063 0.414466 0.437455 0.279 Uiso 1 1 calc GR .
H15B H 0.610589 0.493491 0.453411 0.279 Uiso 1 1 calc GR .
H15C H 0.549676 0.421036 0.513858 0.279 Uiso 1 1 calc GR .
C16 C 0.8918(10) 0.4303(12) 0.7273(9) 0.050(4) Uani 1 1 d . .
C17 C 0.9495(10) 0.4385(12) 0.7620(8) 0.050(4) Uani 1 1 d . .
C18 C 1.0185(15) 0.4500(19) 0.8017(11) 0.100(8) Uani 1 1 d D U
H18 H 1.045097 0.387722 0.805160 0.120 Uiso 1 1 calc R .
C19 C 0.982(2) 0.431(2) 0.8768(12) 0.137(11) Uani 1 1 d D U
H19A H 0.945222 0.482545 0.888293 0.206 Uiso 1 1 calc GR .
H19B H 1.038294 0.416958 0.899538 0.206 Uiso 1 1 calc GR .
H19C H 0.939698 0.379625 0.891481 0.206 Uiso 1 1 calc GR .
C20 C 1.1157(13) 0.4869(16) 0.7620(11) 0.079(6) Uani 1 1 d D .
H20A H 1.144336 0.451754 0.729669 0.119 Uiso 1 1 calc GR .
H20B H 1.160069 0.484250 0.792982 0.119 Uiso 1 1 calc GR .
H20C H 1.105809 0.548749 0.737444 0.119 Uiso 1 1 calc GR .
C21 C 0.6014(11) 0.5910(12) 1.0588(8) 0.049(4) Uani 1 1 d . .
C22 C 0.6549(13) 0.6486(15) 1.0553(11) 0.070(5) Uani 1 1 d . .
C23 C 0.7233(16) 0.7162(17) 1.0538(13) 0.090(8) Uani 1 1 d . .
H23 H 0.705960 0.769811 1.019392 0.108 Uiso 1 1 calc R .
C24 C 0.8225(17) 0.695(2) 1.0283(16) 0.124(12) Uani 1 1 d . .
H24A H 0.833479 0.707174 0.978949 0.187 Uiso 1 1 calc GR .
H24B H 0.837222 0.632449 1.047544 0.187 Uiso 1 1 calc GR .
H24C H 0.865305 0.731951 1.040756 0.187 Uiso 1 1 calc GR .
C25 C 0.7053(17) 0.7460(16) 1.1196(12) 0.090(7) Uani 1 1 d . .
H25A H 0.730111 0.699718 1.154488 0.135 Uiso 1 1 calc GR .
H25B H 0.634803 0.756336 1.134540 0.135 Uiso 1 1 calc GR .
H25C H 0.739438 0.801043 1.111835 0.135 Uiso 1 1 calc GR .
C26 C 0.4622(10) 0.3530(12) 1.1150(7) 0.042(4) Uani 1 1 d . .
C27 C 0.4410(13) 0.2766(13) 1.1407(9) 0.057(4) Uani 1 1 d . .
C28 C 0.414(2) 0.1785(15) 1.1681(12) 0.087(7) Uani 1 1 d . .
H28 H 0.475480 0.141930 1.172825 0.104 Uiso 1 1 calc R .
C29 C 0.365(2) 0.147(2) 1.1234(16) 0.119(10) Uani 1 1 d . U
H29A H 0.311396 0.188288 1.111259 0.179 Uiso 1 1 calc GR .
H29B H 0.339577 0.087987 1.146661 0.179 Uiso 1 1 calc GR .
H29C H 0.412954 0.143017 1.082249 0.179 Uiso 1 1 calc GR .
C30 C 0.350(2) 0.1644(18) 1.2358(13) 0.101(8) Uani 1 1 d . .
H30A H 0.282383 0.184570 1.231027 0.151 Uiso 1 1 calc GR .
H30B H 0.373258 0.198093 1.262314 0.151 Uiso 1 1 calc GR .
H30C H 0.350501 0.101044 1.258858 0.151 Uiso 1 1 calc GR .
C31 C 0.2678(11) 0.5811(12) 1.0305(9) 0.052(4) Uani 1 1 d . .
C32 C 0.2304(14) 0.5959(15) 0.9813(10) 0.069(5) Uani 1 1 d . .
C33 C 0.1828(19) 0.6002(19) 0.9256(13) 0.099(8) Uani 1 1 d . U
H33 H 0.193169 0.537875 0.920871 0.119 Uiso 1 1 calc R .
C34 C 0.0792(17) 0.608(3) 0.9407(13) 0.130(13) Uani 1 1 d . .
H34A H 0.053327 0.609766 0.900390 0.195 Uiso 1 1 calc GR .
H34B H 0.059343 0.663588 0.954637 0.195 Uiso 1 1 calc GR .
H34C H 0.053207 0.557762 0.977365 0.195 Uiso 1 1 calc GR .
C35 C 0.2383(19) 0.650(2) 0.8607(11) 0.109(9) Uani 1 1 d . .
H35A H 0.248731 0.709556 0.863370 0.164 Uiso 1 1 calc GR .
H35B H 0.201447 0.653056 0.825110 0.164 Uiso 1 1 calc GR .
H35C H 0.301817 0.618933 0.850288 0.164 Uiso 1 1 calc GR .
C36 C 0.3873(12) 0.5781(12) 1.1981(9) 0.052(4) Uani 1 1 d . .
C37 C 0.4453(11) 0.5708(12) 1.2366(10) 0.057(5) Uani 1 1 d . .
C38 C 0.5055(16) 0.5496(18) 1.2859(14) 0.106(8) Uani 1 1 d D U
H38 H 0.475278 0.494045 1.316588 0.127 Uiso 1 1 calc R .
C39 C 0.489(2) 0.609(2) 1.3328(16) 0.154(16) Uani 1 1 d D .
H39A H 0.419342 0.610970 1.353562 0.232 Uiso 1 1 calc GR .
H39B H 0.509637 0.668829 1.307518 0.232 Uiso 1 1 calc GR .
H39C H 0.527569 0.585915 1.368187 0.232 Uiso 1 1 calc GR .
C40 C 0.6065(12) 0.5155(14) 1.2613(11) 0.072(6) Uani 1 1 d D .
H40A H 0.603453 0.477968 1.231005 0.108 Uiso 1 1 calc GR .
H40B H 0.633922 0.480575 1.299965 0.108 Uiso 1 1 calc GR .
H40C H 0.648399 0.565657 1.236777 0.108 Uiso 1 1 calc GR .
C41 C 0.4110(14) 0.7924(12) 1.0187(10) 0.064(5) Uani 1 1 d . .
C42 C 0.374(2) 0.8669(19) 1.0021(14) 0.100(8) Uani 1 1 d . U
C46 C 0.0521(18) 0.7950(13) 1.3667(11) 0.076(6) Uani 1 1 d . .
C47 C 0.0585(19) 0.8682(14) 1.3321(12) 0.082(7) Uani 1 1 d . .
C48 C 0.058(3) 0.9649(15) 1.2911(14) 0.108(9) Uani 1 1 d . .
H48 H -0.010446 0.987735 1.287696 0.130 Uiso 1 1 calc R .
C49 C 0.121(3) 0.970(3) 1.2205(19) 0.157(14) Uani 1 1 d . U
H49A H 0.083994 0.949159 1.193031 0.236 Uiso 1 1 calc GR .
H49B H 0.180630 0.931747 1.224821 0.236 Uiso 1 1 calc GR .
H49C H 0.139915 1.031114 1.198584 0.236 Uiso 1 1 calc GR .
C50 C 0.102(3) 1.0146(19) 1.3260(17) 0.133(12) Uani 1 1 d . .
H50A H 0.081892 0.990796 1.374980 0.199 Uiso 1 1 calc GR .
H50B H 0.080817 1.077233 1.313612 0.199 Uiso 1 1 calc GR .
H50C H 0.173759 1.009476 1.313210 0.199 Uiso 1 1 calc GR .
C1A C 0.8228(12) 0.6503(11) 0.8237(8) 0.048(4) Uani 1 1 d . .
C2A C 0.9129(11) 0.7031(12) 0.7855(9) 0.052(4) Uani 1 1 d . .
C3A C 1.0347(13) 0.7358(13) 0.6914(9) 0.061(5) Uani 1 1 d . .
H3A H 1.063925 0.728654 0.647716 0.073 Uiso 1 1 calc R .
C4A C 1.0787(14) 0.7901(15) 0.7166(11) 0.072(6) Uani 1 1 d . .
H4AA H 1.136265 0.820382 0.691447 0.086 Uiso 1 1 calc R .
C5A C 1.0363(16) 0.7992(15) 0.7801(12) 0.081(6) Uani 1 1 d . .
H5AA H 1.064953 0.836223 0.799838 0.098 Uiso 1 1 calc R .
C6A C 0.9530(13) 0.7555(14) 0.8153(10) 0.065(5) Uani 1 1 d . .
H6A H 0.923679 0.761332 0.859350 0.078 Uiso 1 1 calc R .
C7A C 0.3324(12) 0.3615(13) 1.3823(9) 0.055(4) Uani 1 1 d . .
C8A C 0.4238(12) 0.3046(13) 1.3637(9) 0.056(4) Uani 1 1 d . .
C9A C 0.5435(14) 0.2699(15) 1.2788(10) 0.070(6) Uani 1 1 d . .
H9AA H 0.571010 0.278753 1.231982 0.084 Uiso 1 1 calc R .
C10A C 0.5886(14) 0.2081(16) 1.3242(11) 0.075(6) Uani 1 1 d . .
H10D H 0.644084 0.173135 1.309700 0.090 Uiso 1 1 calc R .
C11A C 0.5501(18) 0.1997(18) 1.3902(12) 0.093(7) Uani 1 1 d . .
H11A H 0.582159 0.161569 1.423325 0.112 Uiso 1 1 calc R .
C12A C 0.4632(13) 0.2464(14) 1.4108(10) 0.064(5) Uani 1 1 d . .
H12A H 0.433350 0.236710 1.457323 0.077 Uiso 1 1 calc R .
C13A C 0.0809(14) 0.7861(14) 1.1391(10) 0.065(5) Uani 1 1 d . .
C14A C 0.0473(13) 0.8288(12) 1.0725(11) 0.061(5) Uani 1 1 d . .
C15A C 0.080(2) 0.8568(16) 0.9540(12) 0.095(8) Uani 1 1 d . .
H15D H 0.120181 0.848376 0.913274 0.115 Uiso 1 1 calc R .
C16A C -0.010(2) 0.9076(18) 0.9527(16) 0.105(9) Uani 1 1 d . .
H16A H -0.027676 0.937927 0.910975 0.126 Uiso 1 1 calc R .
C17A C -0.068(2) 0.9119(17) 1.0109(18) 0.104(9) Uani 1 1 d . .
H17A H -0.130616 0.941465 1.010542 0.125 Uiso 1 1 calc R .
C18A C -0.0401(16) 0.8742(14) 1.0724(14) 0.083(7) Uani 1 1 d . .
H18A H -0.081352 0.880056 1.113562 0.100 Uiso 1 1 calc R .
C19A C 0.3830(15) 0.8019(13) 1.2475(11) 0.064(5) Uani 1 1 d . .
C20A C 0.4020(19) 0.8498(15) 1.2996(12) 0.084(7) Uani 1 1 d . .
C21A C 0.349(3) 0.8837(19) 1.4045(17) 0.127(12) Uani 1 1 d . .
H21A H 0.305705 0.874329 1.447282 0.153 Uiso 1 1 calc R .
C22A C 0.424(3) 0.941(2) 1.388(2) 0.144(15) Uani 1 1 d . .
H22A H 0.429976 0.975380 1.418187 0.173 Uiso 1 1 calc R .
C23A C 0.486(3) 0.948(2) 1.332(2) 0.136(13) Uani 1 1 d . .
H23A H 0.540946 0.983928 1.322887 0.163 Uiso 1 1 calc R .
C24A C 0.4768(17) 0.9052(14) 1.2854(13) 0.086(7) Uani 1 1 d . .
H24D H 0.521912 0.914151 1.243466 0.103 Uiso 1 1 calc R .
N1 N 0.9502(10) 0.6901(10) 0.7248(7) 0.054(3) Uani 1 1 d . .
N2 N 0.4633(9) 0.3182(10) 1.2968(6) 0.050(3) Uani 1 1 d . .
N3 N 0.1069(14) 0.8200(11) 1.0155(9) 0.075(5) Uani 1 1 d . .
N4 N 0.3375(18) 0.8394(14) 1.3571(10) 0.098(7) Uani 1 1 d . .
O1 O 0.7828(8) 0.6074(9) 0.7923(6) 0.057(3) Uani 1 1 d . .
O2 O 0.7930(8) 0.6509(8) 0.8847(6) 0.057(3) Uani 1 1 d . .
O3 O 0.2925(7) 0.4071(9) 1.3347(6) 0.056(3) Uani 1 1 d . .
O4 O 0.3045(9) 0.3540(9) 1.4433(6) 0.061(3) Uani 1 1 d . .
O5 O 0.1678(9) 0.7574(9) 1.1358(6) 0.066(3) Uani 1 1 d . .
O6 O 0.0180(10) 0.7855(10) 1.1901(7) 0.080(4) Uani 1 1 d . .
O7 O 0.4472(11) 0.8057(10) 1.1963(7) 0.079(4) Uani 1 1 d . .
O8 O 0.3003(9) 0.7635(9) 1.2627(7) 0.065(3) Uani 1 1 d . .
C44 C 0.290(3) 0.982(3) 1.055(2) 0.195(19) Uani 1 1 d . U
H44A H 0.234309 0.945030 1.079654 0.293 Uiso 1 1 calc R .
H44B H 0.344342 0.966196 1.079532 0.293 Uiso 1 1 calc R .
H44C H 0.270977 1.044574 1.050814 0.293 Uiso 1 1 calc R .
C43 C 0.328(4) 0.963(3) 0.975(3) 0.186(17) Uani 1 1 d . U
H43 H 0.272875 0.963096 0.951286 0.223 Uiso 1 1 calc R .
C45 C 0.415(4) 1.015(3) 0.929(3) 0.22(2) Uani 1 1 d . U
H45A H 0.392686 1.076232 0.910063 0.327 Uiso 1 1 calc R .
H45B H 0.464356 1.016525 0.955859 0.327 Uiso 1 1 calc R .
H45C H 0.443244 0.986919 0.892707 0.327 Uiso 1 1 calc R .
Cl1 Cl 0.2453(8) 0.9689(9) 0.7849(6) 0.166(4) Uani 1 1 d D U
O1C O 0.270(4) 0.986(4) 0.7035(15) 0.342(17) Uani 1 1 d D U
O2C O 0.284(4) 0.875(3) 0.824(3) 0.331(17) Uani 1 1 d D U
O3C O 0.269(4) 1.033(3) 0.828(3) 0.347(17) Uani 1 1 d D U
O4C O 0.130(2) 0.995(4) 0.798(3) 0.324(16) Uani 1 1 d D U

loop_
_atom_site_aniso_label
_atom_site_aniso_U_11
_atom_site_aniso_U_22
_atom_site_aniso_U_33
_atom_site_aniso_U_23
_atom_site_aniso_U_13
_atom_site_aniso_U_12
Ag1 0.0377(6) 0.0567(8) 0.0452(7) -0.0226(6) -0.0026(5) -0.0023(5)
Ag2 0.0559(8) 0.0716(9) 0.0482(7) -0.0203(7) -0.0044(6) 0.0003(7)
Ag3 0.0521(7) 0.0743(9) 0.0425(7) -0.0161(6) -0.0117(6) -0.0221(6)
Ag4 0.0443(7) 0.0688(9) 0.0461(7) -0.0264(6) -0.0027(5) -0.0017(6)
Ag5 0.0465(7) 0.0643(9) 0.0543(8) -0.0247(6) -0.0023(6) -0.0091(6)
Ag6 0.0887(12) 0.0736(11) 0.0755(11) -0.0264(9) 0.0218(9) 0.0111(9)
Ag7 0.0310(5) 0.0542(8) 0.0447(7) -0.0142(6) -0.0010(5) -0.0055(5)
Ag8 0.0761(10) 0.0837(12) 0.0632(10) -0.0127(8) -0.0084(8) 0.0126(8)
Ag9 0.0659(9) 0.1075(14) 0.0598(9) -0.0184(9) -0.0005(7) -0.0363(9)
Ag10 0.0447(6) 0.0657(9) 0.0492(7) -0.0272(6) -0.0179(5) 0.0096(6)
Ag11 0.0397(6) 0.0647(8) 0.0412(6) -0.0161(6) -0.0035(5) -0.0083(5)
Ag12 0.0335(6) 0.0642(8) 0.0475(7) -0.0210(6) -0.0034(5) -0.0054(5)
Ag13 0.0589(9) 0.1083(13) 0.0794(11) -0.0587(10) -0.0139(8) 0.0164(8)
Ag14 0.0957(13) 0.1031(14) 0.0865(12) -0.0476(11) -0.0014(10) -0.0251(11)
Ag15 0.1230(15) 0.0813(12) 0.0612(10) -0.0191(9) 0.0278(10) -0.0315(11)
C1 0.037(8) 0.067(12) 0.048(9) -0.023(9) -0.003(7) 0.007(8)
C2 0.065(12) 0.094(17) 0.073(14) -0.031(12) -0.005(11) 0.006(12)
C3 0.102(9) 0.105(9) 0.102(9) -0.030(5) -0.024(5) 0.003(5)
C4 0.106(12) 0.116(12) 0.107(12) -0.018(9) -0.013(9) 0.010(9)
C5 0.129(13) 0.134(14) 0.118(13) -0.022(9) -0.022(9) 0.010(9)
C6 0.048(9) 0.055(11) 0.042(9) -0.018(8) -0.003(7) -0.009(8)
C7 0.069(12) 0.077(15) 0.060(12) -0.025(11) -0.002(9) -0.039(11)
C8 0.13(2) 0.043(12) 0.101(18) -0.027(11) -0.036(15) 0.001(12)
C9 0.093(10) 0.089(10) 0.109(11) -0.027(8) -0.017(8) 0.000(8)
C10 0.119(12) 0.100(11) 0.103(11) -0.028(9) -0.014(9) -0.005(9)
C11 0.067(11) 0.067(12) 0.055(10) -0.020(9) -0.022(9) -0.017(9)
C12 0.071(13) 0.108(18) 0.077(14) -0.046(13) -0.023(11) -0.017(12)
C13 0.128(11) 0.131(11) 0.127(11) -0.039(6) -0.027(5) -0.004(5)
C14 0.105(11) 0.118(12) 0.093(11) -0.042(9) -0.014(8) -0.006(9)
C15 0.184(19) 0.193(19) 0.182(19) -0.047(10) -0.043(10) 0.004(10)
C16 0.027(7) 0.062(11) 0.062(10) -0.021(9) -0.002(7) -0.008(7)
C17 0.021(7) 0.072(12) 0.047(9) -0.002(8) 0.001(6) -0.006(7)
C18 0.098(9) 0.108(9) 0.097(9) -0.023(5) -0.024(5) -0.008(5)
C19 0.136(14) 0.151(14) 0.134(14) -0.040(10) -0.034(9) -0.020(9)
C20 0.054(11) 0.109(18) 0.086(15) -0.025(13) -0.025(10) -0.029(11)
C21 0.033(8) 0.074(12) 0.042(9) -0.021(8) -0.002(6) -0.010(8)
C22 0.041(9) 0.094(16) 0.079(14) -0.033(12) -0.007(9) -0.007(10)
C23 0.074(14) 0.096(17) 0.109(18) -0.054(15) 0.014(13) -0.040(13)
C24 0.071(15) 0.17(3) 0.16(3) -0.09(2) -0.011(16) -0.059(17)
C25 0.087(15) 0.078(15) 0.104(18) -0.039(14) 0.014(13) -0.036(12)
C26 0.041(8) 0.061(11) 0.030(7) -0.027(8) 0.001(6) 0.000(7)
C27 0.063(11) 0.050(12) 0.056(11) -0.010(9) -0.019(9) 0.006(9)
C28 0.112(18) 0.070(15) 0.078(15) -0.009(12) -0.021(14) -0.026(13)
C29 0.128(13) 0.108(12) 0.123(13) -0.031(9) -0.020(9) -0.015(9)
C30 0.11(2) 0.094(19) 0.090(18) -0.009(14) -0.007(15) -0.041(15)
C31 0.039(8) 0.062(11) 0.053(10) -0.011(8) -0.009(8) 0.000(7)
C32 0.056(11) 0.098(16) 0.065(12) -0.035(11) -0.013(9) -0.019(10)
C33 0.097(9) 0.104(9) 0.096(9) -0.021(5) -0.024(5) -0.006(5)
C34 0.064(14) 0.24(4) 0.085(18) -0.02(2) -0.027(13) -0.057(19)
C35 0.098(18) 0.16(3) 0.055(13) -0.006(15) -0.005(13) 0.014(17)
C36 0.050(9) 0.055(11) 0.057(10) -0.026(8) -0.011(8) 0.011(8)
C37 0.029(7) 0.070(12) 0.087(13) -0.047(10) -0.014(8) 0.006(7)
C38 0.106(9) 0.110(9) 0.105(9) -0.031(5) -0.022(5) -0.004(5)
C39 0.14(3) 0.25(4) 0.13(3) -0.12(3) -0.09(2) 0.08(3)
C40 0.053(11) 0.078(14) 0.086(14) -0.009(11) -0.034(10) 0.001(10)
C41 0.074(12) 0.046(11) 0.062(11) -0.015(9) 0.007(9) 0.013(9)
C42 0.096(9) 0.098(9) 0.102(9) -0.024(5) -0.014(5) -0.003(5)
C46 0.112(17) 0.035(11) 0.073(13) -0.015(10) -0.001(12) -0.005(10)
C47 0.13(2) 0.043(12) 0.079(14) -0.028(11) -0.019(13) -0.005(12)
C48 0.17(3) 0.051(14) 0.091(18) -0.008(13) -0.010(18) 0.005(15)
C49 0.167(16) 0.153(16) 0.152(16) -0.035(10) -0.031(10) -0.014(10)
C50 0.19(3) 0.069(18) 0.13(3) -0.021(17) -0.02(2) -0.01(2)
C1A 0.050(9) 0.053(10) 0.047(9) -0.020(8) -0.005(7) -0.008(7)
C2A 0.038(8) 0.065(11) 0.055(10) -0.008(9) -0.021(7) 0.003(7)
C3A 0.058(10) 0.064(12) 0.053(10) -0.014(9) 0.005(8) -0.006(9)
C4A 0.049(10) 0.082(15) 0.080(14) -0.019(12) 0.000(10) -0.014(10)
C5A 0.083(15) 0.069(14) 0.098(17) -0.020(13) -0.027(13) -0.019(11)
C6A 0.054(10) 0.082(14) 0.066(12) -0.029(11) -0.010(9) -0.014(10)
C7A 0.041(9) 0.072(12) 0.056(11) -0.025(9) -0.009(8) 0.001(8)
C8A 0.043(9) 0.070(12) 0.062(11) -0.021(10) -0.020(8) 0.001(8)
C9A 0.056(11) 0.104(17) 0.052(11) -0.035(11) 0.003(9) -0.003(11)
C10A 0.046(10) 0.113(18) 0.066(13) -0.034(13) -0.001(9) 0.010(11)
C11A 0.087(16) 0.12(2) 0.080(16) -0.025(14) -0.041(13) 0.029(14)
C12A 0.050(10) 0.089(15) 0.050(10) -0.018(10) -0.005(8) 0.006(10)
C13A 0.055(11) 0.069(13) 0.069(13) -0.013(10) -0.017(10) 0.003(9)
C14A 0.061(11) 0.042(10) 0.090(14) -0.019(10) -0.035(10) 0.001(8)
C15A 0.14(2) 0.082(17) 0.071(15) -0.003(12) -0.052(15) 0.006(16)
C16A 0.14(3) 0.087(19) 0.10(2) -0.010(16) -0.08(2) -0.004(18)
C17A 0.11(2) 0.076(17) 0.14(3) -0.026(18) -0.07(2) 0.018(15)
C18A 0.068(13) 0.066(14) 0.117(19) -0.009(13) -0.042(13) 0.008(11)
C19A 0.070(12) 0.056(12) 0.074(13) -0.023(10) -0.020(11) -0.008(9)
C20A 0.112(18) 0.069(14) 0.076(15) -0.004(12) -0.034(14) -0.030(13)
C21A 0.20(4) 0.09(2) 0.12(2) -0.049(18) -0.07(2) 0.00(2)
C22A 0.22(4) 0.11(3) 0.13(3) -0.04(2) -0.06(3) -0.08(3)
C23A 0.19(4) 0.10(2) 0.14(3) -0.01(2) -0.07(3) -0.06(2)
C24A 0.092(15) 0.067(14) 0.116(19) -0.023(13) -0.046(14) -0.032(12)
N1 0.049(8) 0.068(10) 0.042(8) -0.011(7) -0.002(6) -0.011(7)
N2 0.039(7) 0.074(10) 0.041(7) -0.025(7) -0.002(6) -0.008(6)
N3 0.098(13) 0.068(11) 0.062(10) -0.019(9) -0.021(10) 0.004(9)
N4 0.141(19) 0.089(14) 0.076(13) -0.024(11) -0.027(13) -0.049(13)
O1 0.041(6) 0.090(9) 0.055(7) -0.048(7) -0.006(5) -0.003(6)
O2 0.054(7) 0.075(8) 0.048(7) -0.030(6) -0.001(5) -0.020(6)
O3 0.035(6) 0.081(9) 0.047(7) -0.010(6) -0.007(5) -0.008(5)
O4 0.062(7) 0.089(9) 0.037(6) -0.019(6) -0.022(5) 0.014(6)
O5 0.048(7) 0.088(10) 0.055(7) -0.014(7) -0.006(6) 0.008(6)
O6 0.067(8) 0.090(11) 0.078(10) -0.032(8) 0.002(8) 0.017(7)
O7 0.080(9) 0.096(11) 0.065(9) -0.025(8) 0.001(7) -0.038(8)
O8 0.062(7) 0.077(9) 0.072(8) -0.045(7) -0.014(6) -0.005(7)
C44 0.19(2) 0.19(2) 0.20(2) -0.052(11) -0.042(10) -0.004(10)
C43 0.185(18) 0.185(18) 0.186(18) -0.047(7) -0.035(6) -0.006(5)
C45 0.22(2) 0.21(2) 0.22(2) -0.048(11) -0.040(11) -0.007(10)
Cl1 0.130(7) 0.197(11) 0.162(9) -0.043(8) 0.010(6) -0.051(7)
O1C 0.34(2) 0.34(2) 0.336(18) -0.079(10) -0.058(10) -0.002(10)
O2C 0.330(19) 0.323(18) 0.333(19) -0.080(10) -0.057(10) -0.001(10)
O3C 0.35(2) 0.344(19) 0.35(2) -0.095(11) -0.075(10) -0.015(10)
O4C 0.321(18) 0.323(19) 0.324(19) -0.081(10) -0.057(10) -0.014(9)

loop_
_atom_type_symbol
_atom_type_description
_atom_type_scat_dispersion_real
_atom_type_scat_dispersion_imag
_atom_type_scat_source
C C 0.0033 0.0016 'International Tables Vol C Tables 4.2.6.8 and 6.1.1.4'
H H 0.0000 0.0000 'International Tables Vol C Tables 4.2.6.8 and 6.1.1.4'
Ag Ag -0.8971 1.1015 'International Tables Vol C Tables 4.2.6.8 and 6.1.1.4'
Cl Cl 0.1484 0.1585 'International Tables Vol C Tables 4.2.6.8 and 6.1.1.4'
N N 0.0061 0.0033 'International Tables Vol C Tables 4.2.6.8 and 6.1.1.4'
O O 0.0106 0.0060 'International Tables Vol C Tables 4.2.6.8 and 6.1.1.4'

loop_
_geom_angle_atom_site_label_1
_geom_angle_atom_site_label_2
_geom_angle_atom_site_label_3
_geom_angle
_geom_angle_site_symmetry_1
_geom_angle_site_symmetry_3
Ag2 Ag1 Ag2 108.23(5) . 2_766
Ag2 Ag1 Ag3 121.77(5) . 2_766
Ag2 Ag1 Ag4 176.03(6) . 2_766
Ag2 Ag1 Ag15 59.55(5) . 1_654
Ag2 Ag1 Ag15 58.24(5) 2_766 2_667
Ag2 Ag1 Ag15 80.36(6) 2_766 1_654
Ag2 Ag1 Ag15 82.82(5) . 2_667
Ag3 Ag1 Ag2 54.22(4) 2_766 2_766
Ag3 Ag1 Ag15 62.66(5) 2_766 1_654
Ag3 Ag1 Ag15 112.26(6) 2_766 2_667
Ag4 Ag1 Ag2 74.53(4) 2_766 2_766
Ag4 Ag1 Ag3 57.29(4) 2_766 2_766
Ag4 Ag1 Ag15 118.84(5) 2_766 1_654
Ag4 Ag1 Ag15 101.13(6) 2_766 2_667
Ag15 Ag1 Ag15 111.09(5) 2_667 1_654
C1 Ag1 Ag2 52.5(4) . .
C1 Ag1 Ag2 134.6(5) . 2_766
C1 Ag1 Ag3 97.8(5) . 2_766
C1 Ag1 Ag4 123.6(4) . 2_766
C1 Ag1 Ag15 54.2(5) . 1_654
C1 Ag1 Ag15 134.9(4) . 2_667
C1 Ag1 C6 170.8(6) . .
C6 Ag1 Ag2 129.0(4) . .
C6 Ag1 Ag2 54.6(4) . 2_766
C6 Ag1 Ag3 88.5(4) . 2_766
C6 Ag1 Ag4 54.9(4) . 2_766
C6 Ag1 Ag15 135.0(4) . 1_654
C6 Ag1 Ag15 46.5(4) . 2_667
Ag1 Ag2 Ag1 71.77(5) . 2_766
Ag1 Ag2 Ag15 63.32(5) . 1_654
Ag3 Ag2 Ag1 103.40(6) . .
Ag3 Ag2 Ag1 62.57(4) . 2_766
Ag3 Ag2 Ag15 123.74(7) . 1_654
Ag15 Ag2 Ag1 61.42(6) 1_654 2_766
C1 Ag2 Ag1 43.9(4) . .
C1 Ag2 Ag1 102.8(4) . 2_766
C1 Ag2 Ag3 146.7(4) . .
C1 Ag2 Ag15 55.0(4) . 1_654
C1 Ag2 C6 102.1(5) . 2_766
C1 Ag2 C11 111.4(6) . .
C6 Ag2 Ag1 97.8(4) 2_766 .
C6 Ag2 Ag1 42.1(4) 2_766 2_766
C6 Ag2 Ag3 86.5(4) 2_766 .
C6 Ag2 Ag15 47.1(4) 2_766 1_654
C11 Ag2 Ag1 83.0(5) . .
C11 Ag2 Ag1 93.5(4) . 2_766
C11 Ag2 Ag3 45.8(4) . .
C11 Ag2 Ag15 142.3(5) . 1_654
C11 Ag2 C6 130.0(6) . 2_766
O4 Ag2 Ag1 129.2(3) 2_667 2_766
O4 Ag2 Ag1 157.5(3) 2_667 .
O4 Ag2 Ag3 95.2(3) 2_667 .
O4 Ag2 Ag15 116.0(3) 2_667 1_654
O4 Ag2 C1 115.5(5) 2_667 .
O4 Ag2 C6 95.9(5) 2_667 2_766
O4 Ag2 C11 101.6(6) 2_667 .
Ag1 Ag3 Ag15 59.60(5) 2_766 2_667
Ag2 Ag3 Ag1 63.22(4) . 2_766
Ag2 Ag3 Ag4 80.21(5) . .
Ag2 Ag3 Ag13 134.66(6) . 2_667
Ag2 Ag3 Ag14 106.14(6) . 2_667
Ag2 Ag3 Ag15 83.11(6) . 2_667
Ag4 Ag3 Ag1 59.92(4) . 2_766
Ag4 Ag3 Ag13 102.53(6) . 2_667
Ag4 Ag3 Ag14 169.59(7) . 2_667
Ag4 Ag3 Ag15 118.42(6) . 2_667
Ag12 Ag3 Ag1 129.30(5) 2_667 2_766
Ag12 Ag3 Ag2 162.82(7) 2_667 .
Ag12 Ag3 Ag4 96.19(5) 2_667 .
Ag12 Ag3 Ag13 62.50(5) 2_667 2_667
Ag12 Ag3 Ag14 80.11(6) 2_667 2_667
Ag12 Ag3 Ag15 113.00(6) 2_667 2_667
Ag13 Ag3 Ag1 78.96(5) 2_667 2_766
Ag13 Ag3 Ag14 67.11(6) 2_667 2_667
Ag13 Ag3 Ag15 55.38(6) 2_667 2_667
Ag14 Ag3 Ag1 115.08(6) 2_667 2_766
Ag14 Ag3 Ag15 55.51(5) 2_667 2_667
C11 Ag3 Ag1 101.1(5) . 2_766
C11 Ag3 Ag2 56.0(5) . .
C11 Ag3 Ag4 135.6(5) . .
C11 Ag3 Ag12 123.0(5) . 2_667
C11 Ag3 Ag13 113.2(6) . 2_667
C11 Ag3 Ag14 52.5(5) . 2_667
C11 Ag3 Ag15 67.6(5) . 2_667
C11 Ag3 C16 166.4(7) . .
C16 Ag3 Ag1 76.3(4) . 2_766
C16 Ag3 Ag2 130.8(5) . .
C16 Ag3 Ag4 54.8(5) . .
C16 Ag3 Ag12 54.7(4) . 2_667
C16 Ag3 Ag13 53.3(5) . 2_667
C16 Ag3 Ag14 116.1(5) . 2_667
C16 Ag3 Ag15 100.3(4) . 2_667
Ag3 Ag4 Ag1 62.79(4) . 2_766
C6 Ag4 Ag1 43.6(4) 2_766 2_766
C6 Ag4 Ag3 85.6(4) 2_766 .
C6 Ag4 O1 154.2(5) 2_766 .
C6 Ag4 O3 94.7(5) 2_766 2_667
C16 Ag4 Ag1 73.8(4) . 2_766
C16 Ag4 Ag3 44.7(4) . .
C16 Ag4 C6 115.2(6) . 2_766
C16 Ag4 O1 89.7(5) . .
C16 Ag4 O3 93.8(4) . 2_667
N1 Ag4 Ag1 114.9(3) . 2_766
N1 Ag4 Ag3 167.4(4) . .
N1 Ag4 C6 100.9(5) . 2_766
N1 Ag4 C16 122.9(5) . .
N1 Ag4 O1 67.8(4) . .
N1 Ag4 O3 126.8(5) . 2_667
O1 Ag4 Ag1 162.0(3) . 2_766
O1 Ag4 Ag3 110.4(3) . .
O1 Ag4 O3 76.4(4) . 2_667
O3 Ag4 Ag1 111.3(3) 2_667 2_766
O3 Ag4 Ag3 62.6(3) 2_667 .
Ag6 Ag5 Ag7 63.49(5) . .
Ag7 Ag5 Ag6 63.40(5) 2_667 .
Ag7 Ag5 Ag7 70.06(5) 2_667 .
Ag10 Ag5 Ag6 127.64(6) 2_667 .
Ag10 Ag5 Ag7 64.27(4) 2_667 2_667
Ag10 Ag5 Ag7 96.93(5) 2_667 .
C21 Ag5 Ag6 51.4(4) . .
C21 Ag5 Ag7 98.6(4) . 2_667
C21 Ag5 Ag7 41.7(4) . .
C21 Ag5 Ag10 137.8(4) . 2_667
C21 Ag5 C26 101.6(5) . 2_667
C26 Ag5 Ag6 50.3(3) 2_667 .
C26 Ag5 Ag7 98.6(3) 2_667 .
C26 Ag5 Ag7 42.8(4) 2_667 2_667
C26 Ag5 Ag10 90.7(3) 2_667 2_667
C31 Ag5 Ag6 140.9(4) 2_667 .
C31 Ag5 Ag7 78.3(4) 2_667 .
C31 Ag5 Ag7 96.8(4) 2_667 2_667
C31 Ag5 Ag10 46.0(4) 2_667 2_667
C31 Ag5 C21 104.5(6) 2_667 .
C31 Ag5 C26 134.7(5) 2_667 2_667
O2 Ag5 Ag6 114.4(3) . .
O2 Ag5 Ag7 155.1(3) . .
O2 Ag5 Ag7 133.0(3) . 2_667
O2 Ag5 Ag10 102.1(3) . 2_667
O2 Ag5 C21 115.9(5) . .
O2 Ag5 C26 97.0(5) . 2_667
O2 Ag5 C31 103.8(5) . 2_667
Ag5 Ag6 Ag7 57.90(4) . 2_667
Ag5 Ag6 Ag7 59.17(5) . .
Ag5 Ag6 Ag8 159.60(8) . .
Ag5 Ag6 Ag10 116.97(7) . .
Ag7 Ag6 Ag7 66.38(5) 2_667 .
Ag7 Ag6 Ag8 101.76(7) 2_667 .
Ag8 Ag6 Ag7 113.75(6) . .
Ag9 Ag6 Ag5 127.42(9) . .
Ag9 Ag6 Ag7 146.54(7) . 2_667
Ag9 Ag6 Ag7 88.09(7) . .
Ag9 Ag6 Ag8 67.97(5) . .
Ag9 Ag6 Ag10 58.04(5) . .
Ag10 Ag6 Ag7 58.49(4) . .
Ag10 Ag6 Ag7 89.36(6) . 2_667
Ag10 Ag6 Ag8 56.41(5) . .
C21 Ag6 Ag5 50.6(4) . .
C21 Ag6 Ag7 93.7(4) . 2_667
C21 Ag6 Ag7 39.7(4) . .
C21 Ag6 Ag8 137.9(4) . .
C21 Ag6 Ag9 77.6(4) . .
C21 Ag6 Ag10 85.2(4) . .
C26 Ag6 Ag5 52.6(4) 2_667 .
C26 Ag6 Ag7 96.9(4) 2_667 .
C26 Ag6 Ag7 40.4(4) 2_667 2_667
C26 Ag6 Ag8 114.0(4) 2_667 .
C26 Ag6 Ag9 173.0(4) 2_667 .
C26 Ag6 Ag10 128.9(4) 2_667 .
C26 Ag6 C21 103.2(5) 2_667 .
C41 Ag6 Ag5 151.8(6) . .
C41 Ag6 Ag7 144.9(6) . 2_667
C41 Ag6 Ag7 135.1(5) . .
C41 Ag6 Ag8 47.5(6) . .
C41 Ag6 Ag9 48.2(5) . .
C41 Ag6 Ag10 85.2(5) . .
C41 Ag6 C21 120.3(7) . .
C41 Ag6 C26 127.6(7) . 2_667
Ag5 Ag7 Ag5 109.94(5) 2_667 .
Ag5 Ag7 Ag6 57.33(4) . .
Ag5 Ag7 Ag6 58.69(5) 2_667 2_667
Ag5 Ag7 Ag6 84.61(6) 2_667 .
Ag5 Ag7 Ag6 84.07(5) . 2_667
Ag5 Ag7 Ag10 55.16(4) 2_667 .
Ag5 Ag7 Ag10 116.08(5) . .
Ag6 Ag7 Ag6 113.62(5) 2_667 .
Ag10 Ag7 Ag6 59.42(4) . .
Ag10 Ag7 Ag6 113.83(5) . 2_667
Ag11 Ag7 Ag5 72.55(4) . 2_667
Ag11 Ag7 Ag5 170.41(6) . .
Ag11 Ag7 Ag6 114.58(5) . .
Ag11 Ag7 Ag6 104.74(5) . 2_667
Ag11 Ag7 Ag10 57.16(4) . .
C21 Ag7 Ag5 50.7(4) . .
C21 Ag7 Ag5 133.3(5) . 2_667
C21 Ag7 Ag6 134.6(4) . 2_667
C21 Ag7 Ag6 48.7(5) . .
C21 Ag7 Ag10 92.4(4) . .
C21 Ag7 Ag11 120.6(4) . .
C26 Ag7 Ag5 54.6(4) . 2_667
C26 Ag7 Ag5 132.7(4) . .
C26 Ag7 Ag6 139.2(4) . .
C26 Ag7 Ag6 48.9(4) . 2_667
C26 Ag7 Ag10 91.7(4) . .
C26 Ag7 Ag11 56.6(4) . .
C26 Ag7 C21 171.8(6) . .
Ag10 Ag8 Ag6 61.06(5) . .
C31 Ag8 Ag6 70.4(4) . .
C31 Ag8 Ag10 43.7(4) . .
C31 Ag8 C32 26.8(6) . .
C31 Ag8 C42 138.2(7) . .
C31 Ag8 O5 107.5(5) . .
C32 Ag8 Ag6 82.8(4) . .
C32 Ag8 Ag10 70.5(5) . .
C41 Ag8 Ag6 42.1(4) . .
C41 Ag8 Ag10 85.3(5) . .
C41 Ag8 C31 111.2(6) . .
C41 Ag8 C32 124.3(6) . .
C41 Ag8 C42 28.0(7) . .
C41 Ag8 N3 128.0(6) . .
C41 Ag8 O5 100.9(5) . .
C42 Ag8 Ag6 67.8(6) . .
C42 Ag8 Ag10 111.2(7) . .
C42 Ag8 C32 142.5(7) . .
N3 Ag8 Ag6 162.4(4) . .
N3 Ag8 Ag10 136.5(4) . .
N3 Ag8 C31 120.6(6) . .
N3 Ag8 C32 102.0(6) . .
N3 Ag8 C42 100.2(8) . .
N3 Ag8 O5 68.7(5) . .
O5 Ag8 Ag6 123.5(3) . .
O5 Ag8 Ag10 79.1(3) . .
O5 Ag8 C32 121.2(5) . .
O5 Ag8 C42 94.9(7) . .
Ag6 Ag9 Ag10 64.58(6) . .
Ag6 Ag9 Ag12 119.46(7) . .
Ag10 Ag9 Ag12 57.39(4) . .
C36 Ag9 Ag6 97.3(4) . .
C36 Ag9 Ag10 44.3(4) . .
C36 Ag9 Ag12 50.4(4) . .
C41 Ag9 Ag6 46.6(4) . .
C41 Ag9 Ag10 89.1(5) . .
C41 Ag9 Ag12 115.0(5) . .
C41 Ag9 C36 133.1(7) . .
C41 Ag9 O7 122.2(6) . .
O7 Ag9 Ag6 153.1(3) . .
O7 Ag9 Ag10 141.6(4) . .
O7 Ag9 Ag12 87.3(3) . .
O7 Ag9 C36 102.8(5) . .
Ag5 Ag10 Ag6 89.10(5) 2_667 .
Ag5 Ag10 Ag7 60.57(4) 2_667 .
Ag5 Ag10 Ag8 107.43(6) 2_667 .
Ag5 Ag10 Ag9 144.12(6) 2_667 .
Ag5 Ag10 Ag11 76.25(5) 2_667 .
Ag5 Ag10 Ag12 153.72(6) 2_667 .
Ag7 Ag10 Ag6 62.09(5) . .
Ag8 Ag10 Ag6 62.54(6) . .
Ag8 Ag10 Ag7 123.24(6) . .
Ag9 Ag10 Ag6 57.38(5) . .
Ag9 Ag10 Ag7 89.89(6) . .
Ag9 Ag10 Ag8 70.40(6) . .
Ag11 Ag10 Ag6 119.48(6) . .
Ag11 Ag10 Ag7 59.61(4) . .
Ag11 Ag10 Ag8 176.06(6) . .
Ag11 Ag10 Ag9 107.55(6) . .
Ag12 Ag10 Ag6 116.85(6) . .
Ag12 Ag10 Ag7 133.78(5) . .
Ag12 Ag10 Ag8 83.06(6) . .
Ag12 Ag10 Ag9 61.86(5) . .
Ag12 Ag10 Ag11 93.01(5) . .
C31 Ag10 Ag5 55.4(5) . 2_667
C31 Ag10 Ag6 74.9(5) . .
C31 Ag10 Ag7 100.7(5) . .
C31 Ag10 Ag8 53.1(5) . .
C31 Ag10 Ag9 118.4(5) . .
C31 Ag10 Ag11 130.1(5) . .
C31 Ag10 Ag12 124.5(5) . .
C31 Ag10 C36 173.9(7) . .
C36 Ag10 Ag5 128.6(5) . 2_667
C36 Ag10 Ag6 100.0(5) . .
C36 Ag10 Ag7 79.4(4) . .
C36 Ag10 Ag8 121.8(5) . .
C36 Ag10 Ag9 55.6(5) . .
C36 Ag10 Ag11 55.1(5) . .
C36 Ag10 Ag12 54.6(4) . .
Ag10 Ag11 Ag7 63.24(4) . .
C26 Ag11 Ag7 42.6(4) . .
C26 Ag11 Ag10 87.3(4) . .
C36 Ag11 Ag7 76.9(4) . .
C36 Ag11 Ag10 44.8(4) . .
C36 Ag11 C26 117.8(6) . .
C36 Ag11 O1 103.4(5) . 2_667
C36 Ag11 O3 88.3(5) . .
N2 Ag11 Ag7 111.4(3) . .
N2 Ag11 Ag10 164.9(3) . .
N2 Ag11 C26 97.6(5) . .
N2 Ag11 C36 121.4(5) . .
N2 Ag11 O1 120.4(5) . 2_667
N2 Ag11 O3 67.5(4) . .
O1 Ag11 Ag7 115.7(3) 2_667 .
O1 Ag11 Ag10 73.3(3) 2_667 .
O1 Ag11 C26 93.4(4) 2_667 .
O1 Ag11 O3 77.5(3) 2_667 .
O3 Ag11 Ag7 162.0(3) . .
O3 Ag11 Ag10 112.8(3) . .
O3 Ag11 C26 153.8(5) . .
Ag3 Ag12 Ag9 139.11(6) 2_667 .
Ag3 Ag12 Ag10 119.04(6) 2_667 .
Ag3 Ag12 Ag13 60.83(5) 2_667 .
Ag9 Ag12 Ag13 148.83(7) . .
Ag10 Ag12 Ag9 60.75(5) . .
Ag10 Ag12 Ag13 139.91(6) . .
C16 Ag12 Ag3 46.5(4) 2_667 2_667
C16 Ag12 Ag9 157.8(4) 2_667 .
C16 Ag12 Ag10 97.3(4) 2_667 .
C16 Ag12 Ag13 51.3(4) 2_667 .
C16 Ag12 C36 109.9(6) 2_667 .
C36 Ag12 Ag3 95.1(4) . 2_667
C36 Ag12 Ag9 53.5(5) . .
C36 Ag12 Ag10 46.2(4) . .
C36 Ag12 Ag13 155.5(4) . .
O5 Ag12 Ag3 136.5(3) . 2_667
O5 Ag12 Ag9 83.7(3) . .
O5 Ag12 Ag10 85.0(3) . .
O5 Ag12 Ag13 77.3(3) . .
O5 Ag12 C16 98.4(5) . 2_667
O5 Ag12 C36 124.9(5) . .
O8 Ag12 Ag3 87.4(4) . 2_667
O8 Ag12 Ag9 74.1(3) . .
O8 Ag12 Ag10 133.4(3) . .
O8 Ag12 Ag13 85.7(3) . .
O8 Ag12 C16 126.3(5) . 2_667
O8 Ag12 C36 98.0(5) . .
O8 Ag12 O5 101.7(5) . .
Ag3 Ag13 Ag12 56.67(5) 2_667 .
Ag3 Ag13 Ag14 57.59(5) 2_667 .
Ag12 Ag13 Ag14 73.27(5) . .
Ag15 Ag13 Ag3 67.60(6) . 2_667
Ag15 Ag13 Ag12 118.79(8) . .
Ag15 Ag13 Ag14 55.96(6) . .
C16 Ag13 Ag3 44.5(4) 2_667 2_667
C16 Ag13 Ag12 50.2(4) 2_667 .
C16 Ag13 Ag14 99.0(4) 2_667 .
C16 Ag13 Ag15 103.7(4) 2_667 .
C46 Ag13 Ag3 96.1(6) . 2_667
C46 Ag13 Ag12 113.0(6) . .
C46 Ag13 Ag14 44.3(6) . .
C46 Ag13 Ag15 48.3(5) . .
C46 Ag13 C16 140.6(7) . 2_667
C46 Ag13 O6 114.3(7) . .
O6 Ag13 Ag3 137.0(3) . 2_667
O6 Ag13 Ag12 82.9(3) . .
O6 Ag13 Ag14 128.2(4) . .
O6 Ag13 Ag15 155.2(3) . .
O6 Ag13 C16 99.6(5) . 2_667
Ag3 Ag14 Ag13 55.30(5) 2_667 .
Ag15 Ag14 Ag3 66.10(6) . 2_667
Ag15 Ag14 Ag13 54.90(6) . .
C11 Ag14 Ag3 43.0(4) 2_667 2_667
C11 Ag14 Ag13 93.8(4) 2_667 .
C11 Ag14 Ag15 70.7(4) 2_667 .
C11 Ag14 O8 107.7(6) 2_667 .
C46 Ag14 Ag3 93.0(5) . 2_667
C46 Ag14 Ag13 43.2(5) . .
C46 Ag14 Ag15 47.5(5) . .
C46 Ag14 C11 116.7(7) . 2_667
C46 Ag14 N4 120.4(8) . .
C46 Ag14 O8 103.4(6) . .
N4 Ag14 Ag3 138.1(6) . 2_667
N4 Ag14 Ag13 135.9(5) . .
N4 Ag14 Ag15 155.4(6) . .
N4 Ag14 C11 121.9(7) . 2_667
N4 Ag14 O8 68.7(6) . .
O8 Ag14 Ag3 80.2(3) . 2_667
O8 Ag14 Ag13 76.8(3) . .
O8 Ag14 Ag15 130.8(3) . .
Ag1 Ag15 Ag1 68.91(5) 2_667 1_456
Ag1 Ag15 Ag3 90.64(7) 2_667 2_667
Ag1 Ag15 Ag3 57.74(4) 1_456 2_667
Ag2 Ag15 Ag1 60.34(5) 1_456 2_667
Ag2 Ag15 Ag1 57.12(5) 1_456 1_456
Ag2 Ag15 Ag3 114.47(7) 1_456 2_667
Ag13 Ag15 Ag1 78.77(6) . 1_456
Ag13 Ag15 Ag1 143.55(8) . 2_667
Ag13 Ag15 Ag2 114.81(8) . 1_456
Ag13 Ag15 Ag3 57.01(5) . 2_667
Ag13 Ag15 Ag14 69.13(6) . .
Ag14 Ag15 Ag1 116.10(7) . 1_456
Ag14 Ag15 Ag1 110.25(9) . 2_667
Ag14 Ag15 Ag2 169.31(10) . 1_456
Ag14 Ag15 Ag3 58.39(5) . 2_667
C1 Ag15 Ag1 40.8(4) 1_456 1_456
C1 Ag15 Ag1 97.3(4) 1_456 2_667
C1 Ag15 Ag2 49.0(4) 1_456 1_456
C1 Ag15 Ag3 84.6(3) 1_456 2_667
C1 Ag15 Ag13 66.1(4) 1_456 .
C1 Ag15 Ag14 132.8(3) 1_456 .
C1 Ag15 C7 109.0(5) 1_456 2_667
C6 Ag15 Ag1 41.9(5) 2_667 2_667
C6 Ag15 Ag1 98.9(5) 2_667 1_456
C6 Ag15 Ag2 55.1(4) 2_667 1_456
C6 Ag15 Ag3 132.1(5) 2_667 2_667
C6 Ag15 Ag13 167.4(4) 2_667 .
C6 Ag15 Ag14 122.3(4) 2_667 .
C6 Ag15 C1 104.0(5) 2_667 1_456
C6 Ag15 C7 26.7(6) 2_667 2_667
C7 Ag15 Ag1 68.3(5) 2_667 2_667
C7 Ag15 Ag1 120.4(4) 2_667 1_456
C7 Ag15 Ag2 66.2(4) 2_667 1_456
C7 Ag15 Ag3 155.8(5) 2_667 2_667
C7 Ag15 Ag13 146.5(6) 2_667 .
C7 Ag15 Ag14 116.5(4) 2_667 .
C46 Ag15 Ag1 156.6(6) . 2_667
C46 Ag15 Ag1 129.4(5) . 1_456
C46 Ag15 Ag2 139.3(7) . 1_456
C46 Ag15 Ag3 89.5(5) . 2_667
C46 Ag15 Ag13 50.6(5) . .
C46 Ag15 Ag14 51.1(6) . .
C46 Ag15 C1 106.0(8) . 1_456
C46 Ag15 C6 130.3(7) . 2_667
C46 Ag15 C7 105.0(7) . 2_667
Ag1 C1 Ag2 83.6(6) . .
Ag1 C1 Ag15 84.9(6) . 1_654
Ag2 C1 Ag15 76.0(5) . 1_654
C2 C1 Ag1 170.5(16) . .
C2 C1 Ag2 103.9(13) . .
C2 C1 Ag15 102.4(15) . 1_654
C1 C2 C3 178(2) . .
C2 C3 H3 106.3 . .
C4 C3 C2 112(2) . .
C4 C3 H3 106.3 . .
C5 C3 C2 108(3) . .
C5 C3 H3 106.3 . .
C5 C3 C4 117(3) . .
C3 C4 H4A 109.5 . .
C3 C4 H4B 109.5 . .
C3 C4 H4C 109.5 . .
H4A C4 H4B 109.5 . .
H4A C4 H4C 109.5 . .
H4B C4 H4C 109.5 . .
C3 C5 H5A 109.5 . .
C3 C5 H5B 109.5 . .
C3 C5 H5C 109.5 . .
H5A C5 H5B 109.5 . .
H5A C5 H5C 109.5 . .
H5B C5 H5C 109.5 . .
Ag1 C6 Ag2 83.3(6) . 2_766
Ag1 C6 Ag4 81.5(6) . 2_766
Ag1 C6 Ag15 91.6(6) . 2_667
Ag4 C6 Ag2 94.6(5) 2_766 2_766
Ag15 C6 Ag2 77.8(5) 2_667 2_766
Ag15 C6 Ag4 170.4(9) 2_667 2_766
C7 C6 Ag1 169.7(16) . .
C7 C6 Ag2 106.9(14) . 2_766
C7 C6 Ag4 96.5(13) . 2_766
C7 C6 Ag15 91.5(14) . 2_667
C6 C7 Ag15 61.8(12) . 2_667
C6 C7 C8 174(2) . .
C8 C7 Ag15 112.4(14) . 2_667
C7 C8 H8 108.6 . .
C7 C8 C10 110(2) . .
C9 C8 C7 111(2) . .
C9 C8 H8 108.6 . .
C9 C8 C10 110(2) . .
C10 C8 H8 108.6 . .
C8 C9 H9A 109.5 . .
C8 C9 H9B 109.5 . .
C8 C9 H9C 109.5 . .
H9A C9 H9B 109.5 . .
H9A C9 H9C 109.5 . .
H9B C9 H9C 109.5 . .
C8 C10 H10A 109.5 . .
C8 C10 H10B 109.5 . .
C8 C10 H10C 109.5 . .
H10A C10 H10B 109.5 . .
H10A C10 H10C 109.5 . .
H10B C10 H10C 109.5 . .
Ag2 C11 Ag14 153.5(8) . 2_667
Ag3 C11 Ag2 78.1(5) . .
Ag3 C11 Ag14 84.5(7) . 2_667
C12 C11 Ag2 108.3(17) . .
C12 C11 Ag3 171.1(18) . .
C12 C11 Ag14 91.5(16) . 2_667
C11 C12 C13 178(3) . .
C12 C13 H13 98.3 . .
C12 C13 C14 114(2) . .
C12 C13 C15 110(3) . .
C14 C13 H13 98.3 . .
C15 C13 H13 98.3 . .
C15 C13 C14 129(3) . .
C13 C14 H14A 109.5 . .
C13 C14 H14B 109.5 . .
C13 C14 H14C 109.5 . .
H14A C14 H14B 109.5 . .
H14A C14 H14C 109.5 . .
H14B C14 H14C 109.5 . .
C13 C15 H15A 109.5 . .
C13 C15 H15B 109.5 . .
C13 C15 H15C 109.5 . .
H15A C15 H15B 109.5 . .
H15A C15 H15C 109.5 . .
H15B C15 H15C 109.5 . .
Ag3 C16 Ag4 80.5(6) . .
Ag3 C16 Ag12 78.8(5) . 2_667
Ag3 C16 Ag13 82.2(6) . 2_667
Ag12 C16 Ag4 127.3(7) 2_667 .
Ag12 C16 Ag13 78.5(5) 2_667 2_667
Ag13 C16 Ag4 144.5(7) 2_667 .
C17 C16 Ag3 164.1(14) . .
C17 C16 Ag4 90.5(12) . .
C17 C16 Ag12 117.0(13) . 2_667
C17 C16 Ag13 98.3(13) . 2_667
C16 C17 C18 179(2) . .
C17 C18 H18 91.4 . .
C17 C18 C19 116.4(19) . .
C17 C18 C20 115.8(17) . .
C19 C18 H18 91.4 . .
C19 C18 C20 128(2) . .
C20 C18 H18 91.4 . .
C18 C19 H19A 109.5 . .
C18 C19 H19B 109.5 . .
C18 C19 H19C 109.5 . .
H19A C19 H19B 109.5 . .
H19A C19 H19C 109.5 . .
H19B C19 H19C 109.5 . .
C18 C20 H20A 109.5 . .
C18 C20 H20B 109.5 . .
C18 C20 H20C 109.5 . .
H20A C20 H20B 109.5 . .
H20A C20 H20C 109.5 . .
H20B C20 H20C 109.5 . .
Ag5 C21 Ag6 78.0(5) . .
Ag7 C21 Ag5 87.6(6) . .
Ag7 C21 Ag6 91.6(6) . .
C22 C21 Ag5 97.9(13) . .
C22 C21 Ag6 101.0(15) . .
C22 C21 Ag7 167.0(17) . .
C21 C22 C23 177(3) . .
C22 C23 H23 104.5 . .
C22 C23 C25 113.1(18) . .
C24 C23 C22 114(2) . .
C24 C23 H23 104.5 . .
C24 C23 C25 115(2) . .
C25 C23 H23 104.5 . .
C23 C24 H24A 109.5 . .
C23 C24 H24B 109.5 . .
C23 C24 H24C 109.5 . .
H24A C24 H24B 109.5 . .
H24A C24 H24C 109.5 . .
H24B C24 H24C 109.5 . .
C23 C25 H25A 109.5 . .
C23 C25 H25B 109.5 . .
C23 C25 H25C 109.5 . .
H25A C25 H25B 109.5 . .
H25A C25 H25C 109.5 . .
H25B C25 H25C 109.5 . .
Ag5 C26 Ag11 90.4(5) 2_667 .
Ag6 C26 Ag5 77.1(4) 2_667 2_667
Ag6 C26 Ag11 165.8(8) 2_667 .
Ag7 C26 Ag5 82.6(6) . 2_667
Ag7 C26 Ag6 90.6(6) . 2_667
Ag7 C26 Ag11 80.9(5) . .
C27 C26 Ag5 110.5(12) . 2_667
C27 C26 Ag6 92.6(11) . 2_667
C27 C26 Ag7 166.9(14) . .
C27 C26 Ag11 98.3(12) . .
C26 C27 C28 175.8(19) . .
C27 C28 H28 108.0 . .
C29 C28 C27 113(2) . .
C29 C28 H28 108.0 . .
C29 C28 C30 109(2) . .
C30 C28 C27 110(2) . .
C30 C28 H28 108.0 . .
C28 C29 H29A 109.5 . .
C28 C29 H29B 109.5 . .
C28 C29 H29C 109.5 . .
H29A C29 H29B 109.5 . .
H29A C29 H29C 109.5 . .
H29B C29 H29C 109.5 . .
C28 C30 H30A 109.5 . .
C28 C30 H30B 109.5 . .
C28 C30 H30C 109.5 . .
H30A C30 H30B 109.5 . .
H30A C30 H30C 109.5 . .
H30B C30 H30C 109.5 . .
Ag5 C31 Ag8 157.2(8) 2_667 .
Ag10 C31 Ag5 78.5(6) . 2_667
Ag10 C31 Ag8 83.2(6) . .
C32 C31 Ag5 109.4(15) . 2_667
C32 C31 Ag8 89.3(14) . .
C32 C31 Ag10 172.0(17) . .
C31 C32 Ag8 64.0(12) . .
C31 C32 C33 172(2) . .
C33 C32 Ag8 123.7(18) . .
C32 C33 H33 101.5 . .
C32 C33 C35 113(2) . .
C34 C33 C32 115(2) . .
C34 C33 H33 101.5 . .
C34 C33 C35 121(2) . .
C35 C33 H33 101.5 . .
C33 C34 H34A 109.5 . .
C33 C34 H34B 109.5 . .
C33 C34 H34C 109.5 . .
H34A C34 H34B 109.5 . .
H34A C34 H34C 109.5 . .
H34B C34 H34C 109.5 . .
C33 C35 H35A 109.5 . .
C33 C35 H35B 109.5 . .
C33 C35 H35C 109.5 . .
H35A C35 H35B 109.5 . .
H35A C35 H35C 109.5 . .
H35B C35 H35C 109.5 . .
Ag10 C36 Ag9 80.1(6) . .
Ag10 C36 Ag11 80.1(6) . .
Ag10 C36 Ag12 79.2(5) . .
Ag11 C36 Ag9 150.1(7) . .
Ag12 C36 Ag9 76.1(5) . .
Ag12 C36 Ag11 121.5(7) . .
C37 C36 Ag9 100.4(14) . .
C37 C36 Ag10 163.1(13) . .
C37 C36 Ag11 92.3(13) . .
C37 C36 Ag12 117.5(12) . .
C36 C37 C38 171(2) . .
C37 C38 H38 101.0 . .
C37 C38 C39 114.6(19) . .
C37 C38 C40 114.1(18) . .
C39 C38 H38 101.0 . .
C39 C38 C40 121(2) . .
C40 C38 H38 101.0 . .
C38 C39 H39A 109.5 . .
C38 C39 H39B 109.5 . .
C38 C39 H39C 109.5 . .
H39A C39 H39B 109.5 . .
H39A C39 H39C 109.5 . .
H39B C39 H39C 109.5 . .
C38 C40 H40A 109.5 . .
C38 C40 H40B 109.5 . .
C38 C40 H40C 109.5 . .
H40A C40 H40B 109.5 . .
H40A C40 H40C 109.5 . .
H40B C40 H40C 109.5 . .
Ag6 C41 Ag8 90.4(7) . .
Ag6 C41 Ag9 85.2(7) . .
Ag9 C41 Ag8 97.9(7) . .
C42 C41 Ag6 151.5(19) . .
C42 C41 Ag8 86.9(17) . .
C42 C41 Ag9 123.3(18) . .
C41 C42 Ag8 65.0(16) . .
C41 C42 C43 176(3) . .
C43 C42 Ag8 114(2) . .
Ag13 C46 Ag14 92.6(7) . .
Ag15 C46 Ag13 81.1(6) . .
Ag15 C46 Ag14 81.3(8) . .
C47 C46 Ag13 105.7(17) . .
C47 C46 Ag14 108(2) . .
C47 C46 Ag15 168(2) . .
C46 C47 C48 175(3) . .
C47 C48 H48 110.8 . .
C47 C48 C49 108(2) . .
C49 C48 H48 110.8 . .
C50 C48 C47 106(2) . .
C50 C48 H48 110.8 . .
C50 C48 C49 110(3) . .
C48 C49 H49A 109.5 . .
C48 C49 H49B 109.5 . .
C48 C49 H49C 109.5 . .
H49A C49 H49B 109.5 . .
H49A C49 H49C 109.5 . .
H49B C49 H49C 109.5 . .
C48 C50 H50A 109.5 . .
C48 C50 H50B 109.5 . .
C48 C50 H50C 109.5 . .
H50A C50 H50B 109.5 . .
H50A C50 H50C 109.5 . .
H50B C50 H50C 109.5 . .
O1 C1A C2A 118.6(14) . .
O2 C1A C2A 117.1(14) . .
O2 C1A O1 124.3(15) . .
C6A C2A C1A 120.4(16) . .
N1 C2A C1A 114.9(14) . .
N1 C2A C6A 124.6(16) . .
C4A C3A H3A 117.5 . .
C4A C3A N1 124.9(17) . .
N1 C3A H3A 117.5 . .
C3A C4A H4AA 121.5 . .
C3A C4A C5A 116.9(18) . .
C5A C4A H4AA 121.5 . .
C4A C5A H5AA 119.7 . .
C6A C5A C4A 121(2) . .
C6A C5A H5AA 119.7 . .
C2A C6A C5A 118.5(19) . .
C2A C6A H6A 120.8 . .
C5A C6A H6A 120.7 . .
O3 C7A C8A 117.6(15) . .
O4 C7A C8A 114.5(16) . .
O4 C7A O3 127.8(16) . .
C12A C8A C7A 121.5(17) . .
C12A C8A N2 122.2(16) . .
N2 C8A C7A 116.3(16) . .
C10A C9A H9AA 118.1 . .
N2 C9A H9AA 118.1 . .
N2 C9A C10A 123.7(17) . .
C9A C10A H10D 121.7 . .
C11A C10A C9A 116.6(19) . .
C11A C10A H10D 121.7 . .
C10A C11A H11A 119.5 . .
C10A C11A C12A 121(2) . .
C12A C11A H11A 119.5 . .
C8A C12A C11A 118.4(19) . .
C8A C12A H12A 120.8 . .
C11A C12A H12A 120.8 . .
O5 C13A C14A 117.5(18) . .
O6 C13A C14A 114.8(17) . .
O6 C13A O5 127.7(19) . .
C18A C14A C13A 120(2) . .
N3 C14A C13A 117.6(17) . .
N3 C14A C18A 122(2) . .
C16A C15A H15D 120.6 . .
N3 C15A H15D 120.6 . .
N3 C15A C16A 119(3) . .
C15A C16A H16A 120.6 . .
C17A C16A C15A 119(2) . .
C17A C16A H16A 120.6 . .
C16A C17A H17A 119.2 . .
C16A C17A C18A 122(3) . .
C18A C17A H17A 119.2 . .
C14A C18A C17A 119(3) . .
C14A C18A H18A 120.6 . .
C17A C18A H18A 120.6 . .
O7 C19A C20A 117.1(18) . .
O7 C19A O8 127.4(17) . .
O8 C19A C20A 115.5(18) . .
C24A C20A C19A 122(2) . .
N4 C20A C19A 117.2(19) . .
N4 C20A C24A 121(2) . .
C22A C21A H21A 120.7 . .
C22A C21A N4 119(3) . .
N4 C21A H21A 120.7 . .
C21A C22A H22A 120.2 . .
C23A C22A C21A 120(3) . .
C23A C22A H22A 120.2 . .
C22A C23A H23A 118.7 . .
C22A C23A C24A 123(3) . .
C24A C23A H23A 118.7 . .
C20A C24A H24D 120.6 . .
C23A C24A C20A 119(3) . .
C23A C24A H24D 120.6 . .
C2A N1 Ag4 122.1(11) . .
C2A N1 C3A 114.5(15) . .
C3A N1 Ag4 123.2(11) . .
C8A N2 Ag11 120.6(11) . .
C9A N2 Ag11 121.4(12) . .
C9A N2 C8A 117.8(16) . .
C14A N3 Ag8 117.9(13) . .
C14A N3 C15A 120(2) . .
C15A N3 Ag8 122.1(17) . .
C20A N4 Ag14 119.1(14) . .
C20A N4 C21A 119(2) . .
C21A N4 Ag14 121(2) . .
Ag11 O1 Ag4 103.9(4) 2_667 .
C1A O1 Ag4 115.2(9) . .
C1A O1 Ag11 136.1(10) . 2_667
C1A O2 Ag5 120.0(10) . .
Ag11 O3 Ag4 100.6(4) . 2_667
C7A O3 Ag4 129.7(10) . 2_667
C7A O3 Ag11 117.2(10) . .
C7A O4 Ag2 119.0(11) . 2_667
Ag12 O5 Ag8 108.6(5) . .
C13A O5 Ag8 116.4(12) . .
C13A O5 Ag12 129.3(12) . .
C13A O6 Ag13 121.6(13) . .
C19A O7 Ag9 117.9(12) . .
Ag12 O8 Ag14 105.9(5) . .
C19A O8 Ag12 132.4(12) . .
C19A O8 Ag14 117.4(11) . .
H44A C44 H44B 109.5 . .
H44A C44 H44C 109.5 . .
H44B C44 H44C 109.5 . .
C43 C44 H44A 109.5 . .
C43 C44 H44B 109.5 . .
C43 C44 H44C 109.5 . .
C42 C43 C44 94(3) . .
C42 C43 H43 113.5 . .
C44 C43 H43 113.5 . .
C45 C43 C42 104(4) . .
C45 C43 C44 116(4) . .
C45 C43 H43 113.5 . .
C43 C45 H45A 109.5 . .
C43 C45 H45B 109.5 . .
C43 C45 H45C 109.5 . .
H45A C45 H45B 109.5 . .
H45A C45 H45C 109.5 . .
H45B C45 H45C 109.5 . .
O2C Cl1 O1C 114(3) . .
O2C Cl1 O3C 101(3) . .
O2C Cl1 O4C 120(3) . .
O3C Cl1 O1C 127(3) . .
O3C Cl1 O4C 93(3) . .
O4C Cl1 O1C 101(3) . .

loop_
_geom_bond_atom_site_label_1
_geom_bond_atom_site_label_2
_geom_bond_distance
_geom_bond_site_symmetry_2
Ag1 Ag2 2.9848(17) .
Ag1 Ag2 3.1317(19) 2_766
Ag1 Ag3 3.1135(17) 2_766
Ag1 Ag4 3.0295(16) 2_766
Ag1 Ag15 3.176(2) 1_654
Ag1 Ag15 3.165(2) 2_667
Ag1 C1 2.084(18) .
Ag1 C6 2.113(19) .
Ag2 Ag3 2.846(2) .
Ag2 Ag15 3.064(2) 1_654
Ag2 C1 2.381(16) .
Ag2 C6 2.571(16) 2_766
Ag2 C11 2.412(19) .
Ag2 O4 2.291(12) 2_667
Ag3 Ag4 2.9456(19) .
Ag3 Ag12 2.8393(18) 2_667
Ag3 Ag13 2.967(2) 2_667
Ag3 Ag14 3.047(2) 2_667
Ag3 Ag15 3.271(2) 2_667
Ag3 C11 2.086(17) .
Ag3 C16 2.101(17) .
Ag4 C6 2.505(16) 2_766
Ag4 C16 2.441(18) .
Ag4 N1 2.335(14) .
Ag4 O1 2.505(10) .
Ag4 O3 2.547(10) 2_667
Ag5 Ag6 3.044(2) .
Ag5 Ag7 3.1050(17) .
Ag5 Ag7 3.0180(17) 2_667
Ag5 Ag10 2.8440(18) 2_667
Ag5 C21 2.405(15) .
Ag5 C26 2.480(16) 2_667
Ag5 C31 2.390(18) 2_667
Ag5 O2 2.284(11) .
Ag6 Ag7 3.186(2) 2_667
Ag6 Ag7 3.236(2) .
Ag6 Ag8 3.197(2) .
Ag6 Ag9 2.940(2) .
Ag6 Ag10 3.153(2) .
Ag6 C21 2.431(17) .
Ag6 C26 2.402(13) 2_667
Ag6 C41 2.143(17) .
Ag7 Ag10 3.1216(17) .
Ag7 Ag11 3.0156(16) .
Ag7 C21 2.067(17) .
Ag7 C26 2.067(17) .
Ag8 Ag10 3.001(2) .
Ag8 C31 2.418(18) .
Ag8 C32 2.69(2) .
Ag8 C41 2.36(2) .
Ag8 C42 2.59(3) .
Ag8 N3 2.366(18) .
Ag8 O5 2.480(12) .
Ag9 Ag10 2.961(2) .
Ag9 Ag12 2.9927(19) .
Ag9 C36 2.479(19) .
Ag9 C41 2.20(2) .
Ag9 O7 2.273(14) .
Ag10 Ag11 2.9373(19) .
Ag10 Ag12 2.8589(17) .
Ag10 C31 2.088(17) .
Ag10 C36 2.100(17) .
Ag11 C26 2.549(13) .
Ag11 C36 2.447(17) .
Ag11 N2 2.366(14) .
Ag11 O1 2.457(10) 2_667
Ag11 O3 2.533(11) .
Ag12 Ag13 3.0145(19) .
Ag12 C16 2.363(15) 2_667
Ag12 C36 2.373(16) .
Ag12 O5 2.304(13) .
Ag12 O8 2.298(11) .
Ag13 Ag14 3.325(3) .
Ag13 Ag15 2.911(3) .
Ag13 C16 2.402(17) 2_667
Ag13 C46 2.28(2) .
Ag13 O6 2.326(15) .
Ag14 Ag15 2.949(3) .
Ag14 C11 2.43(2) 2_667
Ag14 C46 2.32(2) .
Ag14 N4 2.357(19) .
Ag14 O8 2.451(13) .
Ag15 C1 2.587(17) 1_456
Ag15 C6 2.297(16) 2_667
Ag15 C7 2.60(2) 2_667
Ag15 C46 2.20(2) .
C1 C2 1.21(3) .
C2 C3 1.51(4) .
C3 H3 1.0000 .
C3 C4 1.43(4) .
C3 C5 1.37(4) .
C4 H4A 0.9800 .
C4 H4B 0.9800 .
C4 H4C 0.9800 .
C5 H5A 0.9800 .
C5 H5B 0.9800 .
C5 H5C 0.9800 .
C6 C7 1.17(3) .
C7 C8 1.51(3) .
C8 H8 1.0000 .
C8 C9 1.47(3) .
C8 C10 1.52(3) .
C9 H9A 0.9800 .
C9 H9B 0.9800 .
C9 H9C 0.9800 .
C10 H10A 0.9800 .
C10 H10B 0.9800 .
C10 H10C 0.9800 .
C11 C12 1.17(2) .
C12 C13 1.48(3) .
C13 H13 1.0000 .
C13 C14 1.508(15) .
C13 C15 1.505(15) .
C14 H14A 0.9800 .
C14 H14B 0.9800 .
C14 H14C 0.9800 .
C15 H15A 0.9800 .
C15 H15B 0.9800 .
C15 H15C 0.9800 .
C16 C17 1.23(2) .
C17 C18 1.45(3) .
C18 H18 1.0000 .
C18 C19 1.501(15) .
C18 C20 1.506(14) .
C19 H19A 0.9800 .
C19 H19B 0.9800 .
C19 H19C 0.9800 .
C20 H20A 0.9800 .
C20 H20B 0.9800 .
C20 H20C 0.9800 .
C21 C22 1.20(2) .
C22 C23 1.48(3) .
C23 H23 1.0000 .
C23 C24 1.42(3) .
C23 C25 1.53(3) .
C24 H24A 0.9800 .
C24 H24B 0.9800 .
C24 H24C 0.9800 .
C25 H25A 0.9800 .
C25 H25B 0.9800 .
C25 H25C 0.9800 .
C26 C27 1.21(2) .
C27 C28 1.54(3) .
C28 H28 1.0000 .
C28 C29 1.47(3) .
C28 C30 1.48(3) .
C29 H29A 0.9800 .
C29 H29B 0.9800 .
C29 H29C 0.9800 .
C30 H30A 0.9800 .
C30 H30B 0.9800 .
C30 H30C 0.9800 .
C31 C32 1.21(2) .
C32 C33 1.44(3) .
C33 H33 1.0000 .
C33 C34 1.42(3) .
C33 C35 1.46(3) .
C34 H34A 0.9800 .
C34 H34B 0.9800 .
C34 H34C 0.9800 .
C35 H35A 0.9800 .
C35 H35B 0.9800 .
C35 H35C 0.9800 .
C36 C37 1.24(2) .
C37 C38 1.42(3) .
C38 H38 1.0000 .
C38 C39 1.490(15) .
C38 C40 1.497(14) .
C39 H39A 0.9800 .
C39 H39B 0.9800 .
C39 H39C 0.9800 .
C40 H40A 0.9800 .
C40 H40B 0.9800 .
C40 H40C 0.9800 .
C41 C42 1.22(3) .
C42 C43 1.60(5) .
C46 C47 1.18(3) .
C47 C48 1.53(3) .
C48 H48 1.0000 .
C48 C49 1.54(4) .
C48 C50 1.45(4) .
C49 H49A 0.9800 .
C49 H49B 0.9800 .
C49 H49C 0.9800 .
C50 H50A 0.9800 .
C50 H50B 0.9800 .
C50 H50C 0.9800 .
C1A C2A 1.52(2) .
C1A O1 1.283(18) .
C1A O2 1.257(18) .
C2A C6A 1.37(2) .
C2A N1 1.33(2) .
C3A H3A 0.9500 .
C3A C4A 1.36(3) .
C3A N1 1.39(2) .
C4A H4AA 0.9500 .
C4A C5A 1.37(3) .
C5A H5AA 0.9500 .
C5A C6A 1.37(3) .
C6A H6A 0.9500 .
C7A C8A 1.53(2) .
C7A O3 1.27(2) .
C7A O4 1.23(2) .
C8A C12A 1.33(3) .
C8A N2 1.36(2) .
C9A H9AA 0.9500 .
C9A C10A 1.38(3) .
C9A N2 1.34(2) .
C10A H10D 0.9500 .
C10A C11A 1.35(3) .
C11A H11A 0.9500 .
C11A C12A 1.41(3) .
C12A H12A 0.9500 .
C13A C14A 1.53(3) .
C13A O5 1.25(2) .
C13A O6 1.23(2) .
C14A C18A 1.36(3) .
C14A N3 1.33(3) .
C15A H15D 0.9500 .
C15A C16A 1.42(4) .
C15A N3 1.38(3) .
C16A H16A 0.9500 .
C16A C17A 1.33(4) .
C17A H17A 0.9500 .
C17A C18A 1.39(4) .
C18A H18A 0.9500 .
C19A C20A 1.55(3) .
C19A O7 1.23(2) .
C19A O8 1.29(2) .
C20A C24A 1.35(3) .
C20A N4 1.32(3) .
C21A H21A 0.9500 .
C21A C22A 1.36(4) .
C21A N4 1.39(3) .
C22A H22A 0.9500 .
C22A C23A 1.30(5) .
C23A H23A 0.9500 .
C23A C24A 1.34(4) .
C24A H24D 0.9500 .
C44 H44A 0.9800 .
C44 H44B 0.9800 .
C44 H44C 0.9800 .
C44 C43 1.74(6) .
C43 H43 1.0000 .
C43 C45 1.52(6) .
C45 H45A 0.9800 .
C45 H45B 0.9800 .
C45 H45C 0.9800 .
Cl1 O1C 1.62(3) .
Cl1 O2C 1.60(3) .
Cl1 O3C 1.61(3) .
Cl1 O4C 1.61(3) .

loop_
_smtbx_masks_void_nr
_smtbx_masks_void_average_x
_smtbx_masks_void_average_y
_smtbx_masks_void_average_z
_smtbx_masks_void_volume
_smtbx_masks_void_count_electrons
1 -0.500 0.000 0.500 254.0 124.6
2 0.173 0.144 0.093 7.1 0.0
3 0.250 0.653 0.718 11.0 5.5
4 0.275 0.460 0.645 9.5 5.4
5 0.725 0.540 0.355 9.5 5.4
6 0.750 0.347 0.282 11.0 5.7
7 0.827 0.856 0.907 7.1 0.0
